data_7714322
loop_
_publ_author_name
'Feng, Qiuyuan'
'Gao, Zhixia'
'Hou, Ketian'
'Wang, Jialong'
'Du, Hong'
'Jing, Qun'

_publ_section_title
;
 Synthesis, Structure and Properties of Two New Selenite Optical
 Materials: K2Zn3Se4O12 and K4Zn3V4Se2O19
;
_journal_name_full 'Dalton Transactions'
_journal_paper_doi 10.1039/D3DT03130F
_journal_year 2023
_chemical_formula_sum 'K2 O12 Se4 Zn3'
_chemical_formula_weight 782.15
_space_group_IT_number 14
_space_group_name_Hall '-P 2ybc'
_space_group_name_H-M_alt 'P 1 21/c 1'
_symmetry_cell_setting monoclinic
_symmetry_space_group_name_H-M 'P 1 21/c 1'
_atom_sites_solution_primary direct
_atom_sites_solution_secondary difmap
_audit_creation_method SHELXL-97
_audit_update_record
;
2023-09-18 deposited with the CCDC.	2023-10-25 downloaded from the CCDC.
;
_cell_angle_alpha 90.00
_cell_angle_beta 95.5060(10)
_cell_angle_gamma 90.00
_cell_formula_units_Z 4
_cell_length_a 13.8874(4)
_cell_length_b 6.9040(2)
_cell_length_c 14.4472(4)
_cell_measurement_reflns_used 9149
_cell_measurement_temperature 273(2)
_cell_measurement_theta_max 27.48
_cell_measurement_theta_min 2.95
_cell_volume 1378.79(7)
_computing_cell_refinement 'Bruker SMART'
_computing_data_collection 'Bruker SMART'
_computing_data_reduction 'Bruker SAINT'
_computing_molecular_graphics 'Bruker SHELXTL'
_computing_publication_material 'Bruker SHELXTL'
_computing_structure_refinement 'Bruker SHELXTL'
_computing_structure_solution 'Bruker SHELXTL'
_diffrn_ambient_temperature 273(2)
_diffrn_measured_fraction_theta_full 0.996
_diffrn_measured_fraction_theta_max 0.996
_diffrn_measurement_device_type 'CCD area detector'
_diffrn_measurement_method 'phi and omega scans'
_diffrn_radiation_monochromator graphite
_diffrn_radiation_source 'sealed tube'
_diffrn_radiation_type MoK\a
_diffrn_radiation_wavelength 0.71073
_diffrn_reflns_av_R_equivalents 0.0698
_diffrn_reflns_av_sigmaI/netI 0.0309
_diffrn_reflns_limit_h_max 18
_diffrn_reflns_limit_h_min -18
_diffrn_reflns_limit_k_max 8
_diffrn_reflns_limit_k_min -8
_diffrn_reflns_limit_l_max 18
_diffrn_reflns_limit_l_min -18
_diffrn_reflns_number 32395
_diffrn_reflns_theta_full 27.52
_diffrn_reflns_theta_max 27.52
_diffrn_reflns_theta_min 1.47
_exptl_absorpt_coefficient_mu 16.394
_exptl_absorpt_correction_T_max 0.2437
_exptl_absorpt_correction_T_min 0.1563
_exptl_absorpt_correction_type multi-scan
_exptl_absorpt_process_details sadabs
_exptl_crystal_colour colourless
_exptl_crystal_density_diffrn 3.768
_exptl_crystal_density_method 'not measured'
_exptl_crystal_description block
_exptl_crystal_F_000 1440
_exptl_crystal_size_max 0.18
_exptl_crystal_size_mid 0.16
_exptl_crystal_size_min 0.12
_refine_diff_density_max 2.048
_refine_diff_density_min -2.149
_refine_diff_density_rms 0.661
_refine_ls_extinction_coef 0.0109(6)
_refine_ls_extinction_expression Fc^*^=kFc[1+0.001xFc^2^\l^3^/sin(2\q)]^-1/4^
_refine_ls_extinction_method SHELXL
_refine_ls_goodness_of_fit_ref 1.165
_refine_ls_matrix_type full
_refine_ls_number_parameters 191
_refine_ls_number_reflns 3150
_refine_ls_number_restraints 0
_refine_ls_restrained_S_all 1.165
_refine_ls_R_factor_all 0.0414
_refine_ls_R_factor_gt 0.0323
_refine_ls_shift/su_max 0.001
_refine_ls_shift/su_mean 0.000
_refine_ls_structure_factor_coef Fsqd
_refine_ls_weighting_details 'calc w=1/[\s^2^(Fo^2^)+(0.0589P)^2^+9.6000P] where P=(Fo^2^+2Fc^2^)/3'
_refine_ls_weighting_scheme calc
_refine_ls_wR_factor_gt 0.0817
_refine_ls_wR_factor_ref 0.1165
_reflns_number_gt 2829
_reflns_number_total 3150
_reflns_threshold_expression >2sigma(I)
_cod_data_source_file d3dt03130f2.cif
_cod_data_source_block 1_CCDC1
_cod_depositor_comments
;
The following automatic conversions were performed:

data item '_symmetry_cell_setting' value 'Monoclinic' was changed to
'monoclinic' in accordance with the
/home/data/users/saulius/crontab/automatic-downloads/rss-feeds/RSC/lib/dictionaries/cif_core.dic
dictionary named 'cif_core.dic' version 2.4.2 last updated on
2011-04-26.

Automatic conversion script
Id: cif_fix_values 8170 2020-07-09 18:12:32Z antanas 
;
_cod_original_sg_symbol_H-M 'P2(1)/c  '
_cod_database_code 7714322

loop_
_symmetry_equiv_pos_as_xyz
'x, y, z'
'-x, y+1/2, -z+1/2'
'-x, -y, -z'
'x, -y-1/2, z-1/2'

loop_
_atom_site_label
_atom_site_type_symbol
_atom_site_fract_x
_atom_site_fract_y
_atom_site_fract_z
_atom_site_U_iso_or_equiv
_atom_site_adp_type
_atom_site_occupancy
_atom_site_symmetry_multiplicity
_atom_site_calc_flag
_atom_site_refinement_flags
_atom_site_disorder_assembly
_atom_site_disorder_group
K1 K -0.00139(12) 1.1252(2) 0.16409(12) 0.0294(4) Uani 1 1 d . . .
K2 K 0.50570(12) 0.6640(2) 0.32889(12) 0.0294(4) Uani 1 1 d . . .
Zn1 Zn 0.25948(5) 0.89220(12) 0.26823(5) 0.0202(2) Uani 1 1 d . . .
Zn2 Zn 0.61410(6) 1.12775(12) 0.42142(5) 0.0210(2) Uani 1 1 d . . .
Zn3 Zn 0.10268(6) 0.66216(11) 0.07524(5) 0.0215(2) Uani 1 1 d . . .
Se1 Se 0.11906(5) 1.11133(10) 0.40229(4) 0.01860(19) Uani 1 1 d . . .
Se2 Se 0.61648(4) 0.67456(9) 0.09334(4) 0.01644(18) Uani 1 1 d . . .
Se3 Se 0.24582(5) 0.44587(9) 0.22538(4) 0.01923(19) Uani 1 1 d . . .
Se4 Se 0.74661(5) 0.50187(10) 0.44773(5) 0.02004(19) Uani 1 1 d . . .
O1 O 0.5928(4) 0.6223(7) -0.0198(3) 0.0239(10) Uani 1 1 d . . .
O2 O 0.6870(4) 0.5113(8) 0.3396(3) 0.0266(11) Uani 1 1 d . . .
O3 O 0.1476(4) 1.0463(9) 0.2966(3) 0.0322(12) Uani 1 1 d . . .
O4 O 0.5089(3) 0.7581(8) 0.1221(4) 0.0270(11) Uani 1 1 d . . .
O5 O 0.1787(4) 0.4376(8) 0.1225(4) 0.0313(12) Uani 1 1 d . . .
O6 O 0.0738(4) 0.9067(7) 0.4434(3) 0.0250(10) Uani 1 1 d . . .
O7 O 0.6255(4) 0.4543(7) 0.1447(4) 0.0260(11) Uani 1 1 d . . .
O8 O 0.3533(4) 0.5372(10) 0.2025(4) 0.0354(13) Uani 1 1 d . . .
O9 O 0.0172(4) 1.2336(8) 0.3683(4) 0.0321(12) Uani 1 1 d . . .
O10 O 0.7018(5) 0.2996(10) 0.4913(4) 0.0472(18) Uani 1 1 d . . .
O11 O 0.1974(4) 0.6395(8) 0.2752(4) 0.0360(13) Uani 1 1 d . . .
O12 O 0.8584(4) 0.4340(8) 0.4257(4) 0.0341(13) Uani 1 1 d . . .

loop_
_atom_site_aniso_label
_atom_site_aniso_U_11
_atom_site_aniso_U_22
_atom_site_aniso_U_33
_atom_site_aniso_U_23
_atom_site_aniso_U_13
_atom_site_aniso_U_12
K1 0.0326(8) 0.0236(8) 0.0313(8) 0.0029(6) -0.0010(7) 0.0061(6)
K2 0.0268(8) 0.0254(8) 0.0343(8) -0.0064(6) -0.0063(7) 0.0046(6)
Zn1 0.0165(4) 0.0234(4) 0.0208(4) -0.0026(3) 0.0032(3) -0.0021(3)
Zn2 0.0183(4) 0.0250(4) 0.0195(4) 0.0010(3) 0.0004(3) -0.0023(3)
Zn3 0.0258(4) 0.0182(4) 0.0204(4) -0.0020(3) 0.0024(3) 0.0011(3)
Se1 0.0165(3) 0.0204(3) 0.0189(3) -0.0012(2) 0.0014(2) -0.0023(2)
Se2 0.0143(3) 0.0178(3) 0.0170(3) -0.0007(2) 0.0003(2) -0.0022(2)
Se3 0.0224(3) 0.0161(3) 0.0185(3) 0.0019(2) -0.0017(2) -0.0020(2)
Se4 0.0174(3) 0.0218(3) 0.0212(3) -0.0058(2) 0.0032(2) -0.0013(2)
O1 0.035(3) 0.022(2) 0.015(2) -0.0004(18) 0.000(2) 0.003(2)
O2 0.025(2) 0.037(3) 0.018(2) -0.003(2) 0.003(2) 0.006(2)
O3 0.029(3) 0.051(3) 0.018(2) 0.002(2) 0.007(2) 0.015(3)
O4 0.020(2) 0.028(3) 0.033(3) -0.010(2) 0.005(2) -0.001(2)
O5 0.038(3) 0.024(3) 0.029(3) -0.004(2) -0.015(2) 0.004(2)
O6 0.031(3) 0.021(2) 0.022(2) 0.0025(19) -0.002(2) -0.006(2)
O7 0.028(3) 0.023(2) 0.027(2) 0.007(2) -0.004(2) -0.003(2)
O8 0.024(3) 0.060(4) 0.022(3) 0.002(3) 0.002(2) -0.011(3)
O9 0.029(3) 0.030(3) 0.040(3) 0.012(2) 0.016(2) 0.015(2)
O10 0.053(4) 0.059(4) 0.026(3) 0.012(3) -0.011(3) -0.037(3)
O11 0.035(3) 0.026(3) 0.050(3) -0.013(2) 0.016(3) -0.008(2)
O12 0.021(2) 0.026(3) 0.057(4) 0.006(3) 0.014(2) 0.007(2)

loop_
_atom_type_symbol
_atom_type_description
_atom_type_scat_dispersion_real
_atom_type_scat_dispersion_imag
_atom_type_scat_source
K K 0.2009 0.2494 'International Tables Vol C Tables 4.2.6.8 and 6.1.1.4'
Zn Zn 0.2839 1.4301 'International Tables Vol C Tables 4.2.6.8 and 6.1.1.4'
Se Se -0.0929 2.2259 'International Tables Vol C Tables 4.2.6.8 and 6.1.1.4'
O O 0.0106 0.0060 'International Tables Vol C Tables 4.2.6.8 and 6.1.1.4'

loop_
_geom_angle_atom_site_label_1
_geom_angle_atom_site_label_2
_geom_angle_atom_site_label_3
_geom_angle
_geom_angle_site_symmetry_1
_geom_angle_site_symmetry_3
_geom_angle_publ_flag
O6 K1 O3 141.45(19) 2 . ?
O6 K1 O9 127.37(18) 2 2_545 ?
O3 K1 O9 88.06(19) . 2_545 ?
O6 K1 O12 108.82(18) 2 2_655 ?
O3 K1 O12 73.05(17) . 2_655 ?
O9 K1 O12 60.45(16) 2_545 2_655 ?
O6 K1 O11 80.71(16) 2 2 ?
O3 K1 O11 117.23(17) . 2 ?
O9 K1 O11 91.32(16) 2_545 2 ?
O12 K1 O11 150.56(18) 2_655 2 ?
O6 K1 O9 112.64(15) 2 . ?
O3 K1 O9 51.66(14) . . ?
O9 K1 O9 114.00(17) 2_545 . ?
O12 K1 O9 124.65(17) 2_655 . ?
O11 K1 O9 72.31(17) 2 . ?
O6 K1 O5 70.88(15) 2 1_565 ?
O3 K1 O5 74.35(16) . 1_565 ?
O9 K1 O5 129.93(15) 2_545 1_565 ?
O12 K1 O5 69.58(15) 2_655 1_565 ?
O11 K1 O5 138.51(15) 2 1_565 ?
O9 K1 O5 91.15(14) . 1_565 ?
O6 K1 Se1 133.31(12) 2 . ?
O3 K1 Se1 25.17(11) . . ?
O9 K1 Se1 98.95(14) 2_545 . ?
O12 K1 Se1 98.15(14) 2_655 . ?
O11 K1 Se1 94.17(13) 2 . ?
O9 K1 Se1 26.82(9) . . ?
O5 K1 Se1 84.59(9) 1_565 . ?
O6 K1 Zn3 124.16(12) 2 . ?
O3 K1 Zn3 77.37(13) . . ?
O9 K1 Zn3 30.46(11) 2_545 . ?
O12 K1 Zn3 30.09(11) 2_655 . ?
O11 K1 Zn3 121.63(13) 2 . ?
O9 K1 Zn3 122.64(11) . . ?
O5 K1 Zn3 99.47(10) 1_565 . ?
Se1 K1 Zn3 98.12(4) . . ?
O6 K1 Se1 21.58(11) 2 2 ?
O3 K1 Se1 128.91(14) . 2 ?
O9 K1 Se1 142.86(14) 2_545 2 ?
O12 K1 Se1 127.09(14) 2_655 2 ?
O11 K1 Se1 70.05(11) 2 2 ?
O9 K1 Se1 91.25(10) . 2 ?
O5 K1 Se1 72.66(9) 1_565 2 ?
Se1 K1 Se1 113.78(5) . 2 ?
Zn3 K1 Se1 145.74(5) . 2 ?
O6 K1 Zn3 27.21(11) 2 3_575 ?
O3 K1 Zn3 151.80(13) . 3_575 ?
O9 K1 Zn3 101.74(14) 2_545 3_575 ?
O12 K1 Zn3 88.75(14) 2_655 3_575 ?
O11 K1 Zn3 89.21(13) 2 3_575 ?
O9 K1 Zn3 139.57(11) . 3_575 ?
O5 K1 Zn3 79.22(9) 1_565 3_575 ?
Se1 K1 Zn3 158.96(5) . 3_575 ?
Zn3 K1 Zn3 97.73(4) . 3_575 ?
Se1 K1 Zn3 48.35(2) 2 3_575 ?
O6 K1 K1 74.10(11) 2 2 ?
O3 K1 K1 77.82(14) . 2 ?
O9 K1 K1 153.44(14) 2_545 2 ?
O12 K1 K1 133.26(13) 2_655 2 ?
O11 K1 K1 75.83(13) 2 2 ?
O9 K1 K1 40.15(11) . 2 ?
O5 K1 K1 67.81(10) 1_565 2 ?
Se1 K1 K1 59.81(5) . 2 ?
Zn3 K1 K1 154.45(7) . 2 ?
Se1 K1 K1 53.98(2) 2 2 ?
Zn3 K1 K1 101.22(4) 3_575 2 ?
O2 K2 O7 153.30(17) . 2_655 ?
O2 K2 O8 123.60(18) . . ?
O7 K2 O8 81.36(17) 2_655 . ?
O2 K2 O1 80.36(16) . 4_576 ?
O7 K2 O1 75.63(15) 2_655 4_576 ?
O8 K2 O1 155.89(18) . 4_576 ?
O2 K2 O4 72.42(15) . 2_645 ?
O7 K2 O4 127.23(16) 2_655 2_645 ?
O8 K2 O4 77.92(17) . 2_645 ?
O1 K2 O4 110.60(15) 4_576 2_645 ?
O2 K2 O4 92.15(15) . . ?
O7 K2 O4 93.02(15) 2_655 . ?
O8 K2 O4 60.72(15) . . ?
O1 K2 O4 126.99(15) 4_576 . ?
O4 K2 O4 116.79(16) 2_645 . ?
O2 K2 O8 75.63(16) . 2_655 ?
O7 K2 O8 81.95(15) 2_655 2_655 ?
O8 K2 O8 125.24(14) . 2_655 ?
O1 K2 O8 58.65(14) 4_576 2_655 ?
O4 K2 O8 147.71(14) 2_645 2_655 ?
O4 K2 O8 68.59(13) . 2_655 ?
O2 K2 Zn2 88.44(12) . . ?
O7 K2 Zn2 64.92(11) 2_655 . ?
O8 K2 Zn2 139.11(15) . . ?
O1 K2 Zn2 30.98(10) 4_576 . ?
O4 K2 Zn2 140.94(12) 2_645 . ?
O4 K2 Zn2 97.15(11) . . ?
O8 K2 Zn2 32.15(10) 2_655 . ?
O2 K2 Se4 23.86(10) . . ?
O7 K2 Se4 136.01(11) 2_655 . ?
O8 K2 Se4 141.64(15) . . ?
O1 K2 Se4 60.43(11) 4_576 . ?
O4 K2 Se4 71.51(10) 2_645 . ?
O4 K2 Se4 114.25(10) . . ?
O8 K2 Se4 77.43(10) 2_655 . ?
Zn2 K2 Se4 77.42(3) . . ?
O2 K2 Zn1 169.65(12) . . ?
O7 K2 Zn1 30.37(10) 2_655 . ?
O8 K2 Zn1 50.99(14) . . ?
O1 K2 Zn1 105.83(12) 4_576 . ?
O4 K2 Zn1 112.02(11) 2_645 . ?
O4 K2 Zn1 77.51(10) . . ?
O8 K2 Zn1 100.26(10) 2_655 . ?
Zn2 K2 Zn1 92.88(4) . . ?
Se4 K2 Zn1 165.35(5) . . ?
O2 K2 Zn2 110.07(11) . 2_645 ?
O7 K2 Zn2 86.88(11) 2_655 2_645 ?
O8 K2 Zn2 29.95(11) . 2_645 ?
O1 K2 Zn2 151.77(11) 4_576 2_645 ?
O4 K2 Zn2 97.62(12) 2_645 2_645 ?
O4 K2 Zn2 30.77(9) . 2_645 ?
O8 K2 Zn2 97.51(10) 2_655 2_645 ?
Zn2 K2 Zn2 121.12(5) . 2_645 ?
Se4 K2 Zn2 133.85(5) . 2_645 ?
Zn1 K2 Zn2 60.65(3) . 2_645 ?
O2 K2 Se2 67.24(11) . . ?
O7 K2 Se2 115.57(12) 2_655 . ?
O8 K2 Se2 76.80(12) . . ?
O1 K2 Se2 119.75(12) 4_576 . ?
O4 K2 Se2 106.01(12) 2_645 . ?
O4 K2 Se2 24.92(9) . . ?
O8 K2 Se2 64.66(10) 2_655 . ?
Zn2 K2 Se2 96.79(4) . . ?
Se4 K2 Se2 89.75(4) . . ?
Zn1 K2 Se2 102.41(4) . . ?
Zn2 K2 Se2 49.14(3) 2_645 . ?
O11 Zn1 O3 96.4(3) . . ?
O11 Zn1 O2 128.0(2) . 2_655 ?
O3 Zn1 O2 107.8(2) . 2_655 ?
O11 Zn1 O7 119.6(2) . 2_655 ?
O3 Zn1 O7 110.9(2) . 2_655 ?
O2 Zn1 O7 94.0(2) 2_655 2_655 ?
O11 Zn1 K2 90.55(18) . . ?
O3 Zn1 K2 153.32(16) . . ?
O2 Zn1 K2 87.46(15) 2_655 . ?
O7 Zn1 K2 44.71(15) 2_655 . ?
O10 Zn2 O1 115.6(2) 1_565 4_576 ?
O10 Zn2 O4 111.8(3) 1_565 2_655 ?
O1 Zn2 O4 112.1(2) 4_576 2_655 ?
O10 Zn2 O8 118.7(3) 1_565 2_655 ?
O1 Zn2 O8 99.8(2) 4_576 2_655 ?
O4 Zn2 O8 96.9(2) 2_655 2_655 ?
O10 Zn2 K2 159.1(2) 1_565 . ?
O1 Zn2 K2 47.65(14) 4_576 . ?
O4 Zn2 K2 88.27(16) 2_655 . ?
O8 Zn2 K2 61.74(19) 2_655 . ?
O10 Zn2 K2 130.64(18) 1_565 2_655 ?
O1 Zn2 K2 113.31(14) 4_576 2_655 ?
O4 Zn2 K2 52.31(16) 2_655 2_655 ?
O8 Zn2 K2 44.63(16) 2_655 2_655 ?
K2 Zn2 K2 66.12(3) . 2_655 ?
O12 Zn3 O5 128.4(2) 2_655 . ?
O12 Zn3 O6 104.9(2) 2_655 4_575 ?
O5 Zn3 O6 101.5(2) . 4_575 ?
O12 Zn3 O9 90.4(2) 2_655 2_545 ?
O5 Zn3 O9 119.9(3) . 2_545 ?
O6 Zn3 O9 110.9(2) 4_575 2_545 ?
O12 Zn3 K1 46.00(16) 2_655 . ?
O5 Zn3 K1 139.50(16) . . ?
O6 Zn3 K1 118.93(15) 4_575 . ?
O9 Zn3 K1 44.59(16) 2_545 . ?
O12 Zn3 K1 73.04(19) 2_655 3_575 ?
O5 Zn3 K1 138.06(16) . 3_575 ?
O6 Zn3 K1 37.65(15) 4_575 3_575 ?
O9 Zn3 K1 91.45(18) 2_545 3_575 ?
K1 Zn3 K1 82.27(4) . 3_575 ?
O3 Se1 O6 103.1(3) . . ?
O3 Se1 O9 97.7(3) . . ?
O6 Se1 O9 101.1(3) . . ?
O3 Se1 K1 43.99(18) . . ?
O6 Se1 K1 101.59(17) . . ?
O9 Se1 K1 54.5(2) . . ?
O3 Se1 K1 70.6(2) . 2_545 ?
O6 Se1 K1 35.16(17) . 2_545 ?
O9 Se1 K1 92.3(2) . 2_545 ?
K1 Se1 K1 69.05(3) . 2_545 ?
O1 Se2 O4 102.6(3) . . ?
O1 Se2 O7 103.5(2) . . ?
O4 Se2 O7 103.2(3) . . ?
O1 Se2 K2 142.84(18) . . ?
O4 Se2 K2 49.79(19) . . ?
O7 Se2 K2 67.42(19) . . ?
O5 Se3 O8 105.5(3) . . ?
O5 Se3 O11 101.2(3) . . ?
O8 Se3 O11 100.6(3) . . ?
O10 Se4 O12 102.8(3) . . ?
O10 Se4 O2 102.2(3) . . ?
O12 Se4 O2 102.4(3) . . ?
O10 Se4 K2 94.2(2) . . ?
O12 Se4 K2 142.1(2) . . ?
O2 Se4 K2 40.39(17) . . ?
Se2 O1 Zn2 126.1(3) . 4_575 ?
Se2 O1 K2 132.4(3) . 4_575 ?
Zn2 O1 K2 101.37(18) 4_575 4_575 ?
Se4 O2 Zn1 121.6(3) . 2_645 ?
Se4 O2 K2 115.7(2) . . ?
Zn1 O2 K2 122.3(2) 2_645 . ?
Se1 O3 Zn1 126.7(3) . . ?
Se1 O3 K1 110.8(2) . . ?
Zn1 O3 K1 121.6(2) . . ?
Se2 O4 Zn2 121.5(3) . 2_645 ?
Se2 O4 K2 118.3(2) . 2_655 ?
Zn2 O4 K2 116.0(2) 2_645 2_655 ?
Se2 O4 K2 105.3(2) . . ?
Zn2 O4 K2 96.9(2) 2_645 . ?
K2 O4 K2 87.64(14) 2_655 . ?
Se3 O5 Zn3 121.1(3) . . ?
Se3 O5 K1 102.7(2) . 1_545 ?
Zn3 O5 K1 100.5(2) . 1_545 ?
Se1 O6 Zn3 119.9(3) . 4_576 ?
Se1 O6 K1 123.3(2) . 2_545 ?
Zn3 O6 K1 115.1(2) 4_576 2_545 ?
Se2 O7 Zn1 119.6(3) . 2_645 ?
Se2 O7 K2 133.8(3) . 2_645 ?
Zn1 O7 K2 104.9(2) 2_645 2_645 ?
Se3 O8 Zn2 125.2(3) . 2_645 ?
Se3 O8 K2 128.2(3) . . ?
Zn2 O8 K2 105.4(2) 2_645 . ?
Se3 O8 K2 106.5(3) . 2_645 ?
Zn2 O8 K2 86.1(2) 2_645 2_645 ?
K2 O8 K2 84.98(15) . 2_645 ?
Se1 O9 Zn3 118.1(3) . 2 ?
Se1 O9 K1 126.5(3) . 2 ?
Zn3 O9 K1 105.0(2) 2 2 ?
Se1 O9 K1 98.7(2) . . ?
Zn3 O9 K1 110.0(2) 2 . ?
K1 O9 K1 94.53(16) 2 . ?
Se4 O10 Zn2 123.9(3) . 1_545 ?
Se3 O11 Zn1 119.3(3) . . ?
Se3 O11 K1 121.2(3) . 2_545 ?
Zn1 O11 K1 118.1(2) . 2_545 ?
Se4 O12 Zn3 122.0(3) . 2_645 ?
Se4 O12 K1 131.6(3) . 2_645 ?
Zn3 O12 K1 103.9(2) 2_645 2_645 ?

loop_
_geom_bond_atom_site_label_1
_geom_bond_atom_site_label_2
_geom_bond_distance
_geom_bond_site_symmetry_2
_geom_bond_publ_flag
K1 O6 2.627(5) 2 ?
K1 O3 2.735(5) . ?
K1 O9 2.749(6) 2_545 ?
K1 O12 2.804(6) 2_655 ?
K1 O11 2.941(6) 2 ?
K1 O9 3.031(6) . ?
K1 O5 3.400(6) 1_565 ?
K1 Se1 3.6804(18) . ?
K1 Zn3 3.7830(18) . ?
K1 Se1 3.8151(17) 2 ?
K1 Zn3 3.8932(18) 3_575 ?
K1 K1 4.250(2) 2 ?
K2 O2 2.720(5) . ?
K2 O7 2.760(5) 2_655 ?
K2 O8 2.799(6) . ?
K2 O1 2.812(5) 4_576 ?
K2 O4 2.903(5) 2_645 ?
K2 O4 3.062(6) . ?
K2 O8 3.293(7) 2_655 ?
K2 Zn2 3.7305(18) . ?
K2 Se4 3.7805(17) . ?
K2 Zn1 3.7903(17) . ?
K2 Zn2 3.8411(18) 2_645 ?
K2 Se2 3.8675(19) . ?
Zn1 O11 1.952(6) . ?
Zn1 O3 1.959(5) . ?
Zn1 O2 1.969(5) 2_655 ?
Zn1 O7 1.983(5) 2_655 ?
Zn2 O10 1.917(6) 1_565 ?
Zn2 O1 1.959(5) 4_576 ?
Zn2 O4 1.980(5) 2_655 ?
Zn2 O8 1.989(5) 2_655 ?
Zn2 K2 3.8411(18) 2_655 ?
Zn3 O12 1.954(6) 2_655 ?
Zn3 O5 1.961(5) . ?
Zn3 O6 1.966(5) 4_575 ?
Zn3 O9 1.985(5) 2_545 ?
Zn3 K1 3.8932(18) 3_575 ?
Se1 O3 1.675(5) . ?
Se1 O6 1.678(5) . ?
Se1 O9 1.680(5) . ?
Se1 K1 3.8151(17) 2_545 ?
Se2 O1 1.676(5) . ?
Se2 O4 1.690(5) . ?
Se2 O7 1.691(5) . ?
Se3 O5 1.678(5) . ?
Se3 O8 1.682(5) . ?
Se3 O11 1.688(6) . ?
Se4 O10 1.675(6) . ?
Se4 O12 1.681(5) . ?
Se4 O2 1.698(5) . ?
O1 Zn2 1.959(5) 4_575 ?
O1 K2 2.812(5) 4_575 ?
O2 Zn1 1.969(5) 2_645 ?
O4 Zn2 1.980(5) 2_645 ?
O4 K2 2.903(5) 2_655 ?
O5 K1 3.400(6) 1_545 ?
O6 Zn3 1.966(5) 4_576 ?
O6 K1 2.627(5) 2_545 ?
O7 Zn1 1.983(5) 2_645 ?
O7 K2 2.760(5) 2_645 ?
O8 Zn2 1.989(5) 2_645 ?
O8 K2 3.293(7) 2_645 ?
O9 Zn3 1.985(5) 2 ?
O9 K1 2.749(6) 2 ?
O10 Zn2 1.917(6) 1_545 ?
O11 K1 2.941(6) 2_545 ?
O12 Zn3 1.954(6) 2_645 ?
O12 K1 2.804(6) 2_645 ?
